data_2214955
loop_
_publ_author_name
'Zhong, H.'
'Yang, X.-M.'
'Xie, H.-L.'
'Luo, C.-J.'

_publ_section_title
;
 <i>N</i>-(2-Hydroxyphenyl)carbamic acid--ammonia (1/1)
;
_journal_coeditor_code AT2378
_journal_issue 9
_journal_name_full 'Acta Crystallographica Section E'
_journal_page_first o3882
_journal_paper_doi 10.1107/S160053680704086X
_journal_volume 63
_journal_year 2007
_chemical_formula_iupac 'C7 H7 N1 O3, N H3'
_chemical_formula_moiety 'C7 H7 N O3, H3 N'
_chemical_formula_sum 'C7 H10 N2 O3'
_chemical_formula_weight 170.17
_chemical_name_systematic
;
N-(2-Hydroxyphenyl)carbamic acid--ammonia (1/1)
;
_space_group_IT_number 14
_symmetry_cell_setting monoclinic
_symmetry_space_group_name_Hall '-P 2yn'
_symmetry_space_group_name_H-M 'P 1 21/n 1'
_atom_sites_solution_hydrogens geom
_atom_sites_solution_primary direct
_atom_sites_solution_secondary difmap
_audit_creation_method SHELXL-97
_cell_angle_alpha 90.00
_cell_angle_beta 113.927(4)
_cell_angle_gamma 90.00
_cell_formula_units_Z 4
_cell_length_a 13.0017(14)
_cell_length_b 3.988(2)
_cell_length_c 15.358(2)
_cell_measurement_reflns_used 1897
_cell_measurement_temperature 273(2)
_cell_measurement_theta_max 27.905
_cell_measurement_theta_min 2.712
_cell_volume 727.9(4)
_computing_cell_refinement 'SAINT (Siemens, 1996)'
_computing_data_collection 'APEX2 (Bruker, 2005)'
_computing_data_reduction 'SAINT (Siemens, 1996)'
_computing_molecular_graphics 'SHELXTL (Siemens, 1996)'
_computing_publication_material 'SHELXTL (Siemens, 1996)'
_computing_structure_refinement 'SHELXL97 (Sheldrick, 1997)'
_computing_structure_solution 'SHELXS97 (Sheldrick, 1997)'
_diffrn_ambient_temperature 273(2)
_diffrn_measured_fraction_theta_full 0.965
_diffrn_measured_fraction_theta_max 0.965
_diffrn_measurement_device_type 'Bruker APEXII area-detector'
_diffrn_measurement_method '\f and \w'
_diffrn_radiation_monochromator graphite
_diffrn_radiation_source 'fine-focus sealed tube'
_diffrn_radiation_type MoK\a
_diffrn_radiation_wavelength 0.71073
_diffrn_reflns_av_R_equivalents 0.0504
_diffrn_reflns_av_sigmaI/netI 0.0617
_diffrn_reflns_limit_h_max 15
_diffrn_reflns_limit_h_min -16
_diffrn_reflns_limit_k_max 4
_diffrn_reflns_limit_k_min -4
_diffrn_reflns_limit_l_max 19
_diffrn_reflns_limit_l_min -19
_diffrn_reflns_number 4379
_diffrn_reflns_theta_full 26.50
_diffrn_reflns_theta_max 26.50
_diffrn_reflns_theta_min 2.90
_diffrn_standards_number 0
_exptl_absorpt_coefficient_mu 0.123
_exptl_absorpt_correction_T_max 0.9881
_exptl_absorpt_correction_T_min 0.9258
_exptl_absorpt_correction_type multi-scan
_exptl_absorpt_process_details '(SADABS; Sheldrick, 1996)'
_exptl_crystal_colour colourless
_exptl_crystal_density_diffrn 1.553
_exptl_crystal_density_method 'not measured'
_exptl_crystal_description prism
_exptl_crystal_F_000 360
_exptl_crystal_size_max 0.64
_exptl_crystal_size_mid 0.13
_exptl_crystal_size_min 0.10
_refine_diff_density_max 0.337
_refine_diff_density_min -0.398
_refine_ls_extinction_method none
_refine_ls_goodness_of_fit_ref 1.004
_refine_ls_hydrogen_treatment mixed
_refine_ls_matrix_type full
_refine_ls_number_parameters 123
_refine_ls_number_reflns 1432
_refine_ls_number_restraints 6
_refine_ls_restrained_S_all 1.007
_refine_ls_R_factor_all 0.1031
_refine_ls_R_factor_gt 0.0547
_refine_ls_shift/su_max 0.000
_refine_ls_shift/su_mean 0.000
_refine_ls_structure_factor_coef Fsqd
_refine_ls_weighting_details 'calc w=1/[\s^2^(Fo^2^)+(0.1557P)^2^+0.02P] where P=(Fo^2^+2Fc^2^)/3'
_refine_ls_weighting_scheme calc
_refine_ls_wR_factor_gt 0.1899
_refine_ls_wR_factor_ref 0.1943
_reflns_number_gt 852
_reflns_number_total 1432
_reflns_threshold_expression I>2\s(I)
_cod_data_source_file at2378.cif
_cod_data_source_block I
_cod_original_cell_volume 727.9(5)
_cod_original_sg_symbol_H-M 'P 21/n'
_cod_database_code 2214955
_cod_database_fobs_code 2214955

loop_
_symmetry_equiv_pos_as_xyz
'x, y, z'
'-x+1/2, y+1/2, -z+1/2'
'-x, -y, -z'
'x-1/2, -y-1/2, z-1/2'

loop_
_atom_site_type_symbol
_atom_site_label
_atom_site_fract_x
_atom_site_fract_y
_atom_site_fract_z
_atom_site_U_iso_or_equiv
_atom_site_adp_type
_atom_site_calc_flag
_atom_site_refinement_flags
_atom_site_occupancy
. . . . . . . . . .

loop_
_cod_entry_issue_id
_cod_entry_issue_origin
_cod_entry_issue_severity
_cod_entry_issue_description
_cod_entry_issue_author
_cod_entry_issue_date
1 original retraction
;
    This file does not describe any real compound and was retracted by
    the authors. The previously deposited coordinates can be reviewed
    in older revisions of this file or in the COD Subversion
    repository, svn://www.crystallography.net/cod/retracted/.

    The precise reasons for the retraction and other circumstances are
    extensively discussed in the Acta Cryst. E editorial:

    William T. A. Harrison, Jim Simpson and Matthias Weil, Acta
    Cryst. E 66 (2010) e1--e2

    http://journals.iucr.org/e/issues/2010/01/00/me0406/index.html
    http://journals.iucr.org/e/issues/2010/01/00/me0406/me0406.pdf
    doi:10.1107/S1600536809051757
    (http://dx.doi.org/10.1107/S1600536809051757)
;
'Saulius Gra\<zulis' 2010-03-20
